data_4513205
loop_
_publ_author_name
'Chulvi, Katherine'
'Costero, Ana M.'
'Ochando, Luis E.'
'Gavi\~na, Pablo'

_publ_section_title
;
 Racemic Triarylmethanol Derivative Crystallizes as a Chiral Crystal
 Structure with Enantiomeric Disorder, in the Sohncke Space GroupP21
;
_journal_issue 7
_journal_name_full 'Crystal Growth &amp; Design'
_journal_page_first 3452
_journal_paper_doi 10.1021/acs.cgd.5b00515
_journal_volume 15
_journal_year 2015
_chemical_absolute_configuration rm
_chemical_formula_moiety 'C19 H19 N O S'
_chemical_formula_sum 'C19 H19 N O S'
_chemical_formula_weight 309.41
_space_group_IT_number 4
_symmetry_cell_setting monoclinic
_symmetry_space_group_name_Hall 'P 2yb'
_symmetry_space_group_name_H-M 'P 1 21 1'
_atom_sites_solution_hydrogens geom
_atom_sites_solution_primary direct
_atom_sites_solution_secondary difmap
_audit_creation_method SHELXL-97
_cell_angle_alpha 90.00
_cell_angle_beta 91.506(8)
_cell_angle_gamma 90.00
_cell_formula_units_Z 2
_cell_length_a 6.5739(6)
_cell_length_b 14.5868(12)
_cell_length_c 8.3126(7)
_cell_measurement_reflns_used 1837
_cell_measurement_temperature 120(2)
_cell_measurement_theta_max 29.9480
_cell_measurement_theta_min 3.7010
_cell_volume 796.84(12)
_computing_cell_refinement
;
CrysAlisPro, Agilent Technologies,
Version 1.171.36.32
;
_computing_data_collection
;
CrysAlisPro, Agilent Technologies,
Version 1.171.36.32
;
_computing_data_reduction
;
CrysAlisPro, Agilent Technologies,
Version 1.171.36.32
;
_computing_structure_refinement 'SHELXL-97 (Sheldrick, 1997)'
_computing_structure_solution 'SHELXS-97 (Sheldrick, 1997)'
_diffrn_ambient_temperature 120(2)
_diffrn_detector_area_resol_mean 16.0267
_diffrn_measured_fraction_theta_full 0.997
_diffrn_measured_fraction_theta_max 0.997
_diffrn_measurement_device_type 'SuperNova,Single source at offset,Sapphire3'
_diffrn_measurement_method 'four-circle diffractometer'
_diffrn_radiation_monochromator mirror
_diffrn_radiation_source 'fine-focus sealed tube'
_diffrn_radiation_type MoK\a
_diffrn_radiation_wavelength 0.71073
_diffrn_reflns_av_R_equivalents 0.0232
_diffrn_reflns_av_sigmaI/netI 0.0463
_diffrn_reflns_limit_h_max 7
_diffrn_reflns_limit_h_min -6
_diffrn_reflns_limit_k_max 17
_diffrn_reflns_limit_k_min -12
_diffrn_reflns_limit_l_max 6
_diffrn_reflns_limit_l_min -9
_diffrn_reflns_number 2972
_diffrn_reflns_theta_full 25.00
_diffrn_reflns_theta_max 25.00
_diffrn_reflns_theta_min 3.40
_exptl_absorpt_coefficient_mu 0.204
_exptl_absorpt_correction_T_max 0.9798
_exptl_absorpt_correction_T_min 0.9739
_exptl_absorpt_correction_type multi-scan
_exptl_crystal_colour colourless
_exptl_crystal_density_diffrn 1.290
_exptl_crystal_density_method 'not measured'
_exptl_crystal_description prism
_exptl_crystal_F_000 328
_exptl_crystal_size_max 0.13
_exptl_crystal_size_mid 0.11
_exptl_crystal_size_min 0.10
_refine_diff_density_max 0.149
_refine_diff_density_min -0.185
_refine_diff_density_rms 0.037
_refine_ls_abs_structure_details 'Flack H D (1983), Acta Cryst. A39, 876-881'
_refine_ls_abs_structure_Flack 0.03(8)
_refine_ls_extinction_method none
_refine_ls_goodness_of_fit_ref 1.068
_refine_ls_hydrogen_treatment mixed
_refine_ls_matrix_type full
_refine_ls_number_parameters 275
_refine_ls_number_reflns 2083
_refine_ls_number_restraints 1
_refine_ls_restrained_S_all 1.068
_refine_ls_R_factor_all 0.0317
_refine_ls_R_factor_gt 0.0300
_refine_ls_shift/su_max 0.000
_refine_ls_shift/su_mean 0.000
_refine_ls_structure_factor_coef Fsqd
_refine_ls_weighting_details 'calc w=1/[\s^2^(Fo^2^)+(0.0308P)^2^+0.0867P] where P=(Fo^2^+2Fc^2^)/3'
_refine_ls_weighting_scheme calc
_refine_ls_wR_factor_gt 0.0741
_refine_ls_wR_factor_ref 0.0758
_reflns_number_gt 1995
_reflns_number_total 2083
_reflns_threshold_expression >2sigma(I)
_cod_data_source_file cg5b00515_si_002.cif
_cod_data_source_block 1b
_cod_depositor_comments 'Adding full bibliography for 4513203--4513205.cif.'
_cod_database_code 4513205

loop_
_symmetry_equiv_pos_as_xyz
'x, y, z'
'-x, y+1/2, -z'

loop_
_atom_site_label
_atom_site_type_symbol
_atom_site_fract_x
_atom_site_fract_y
_atom_site_fract_z
_atom_site_U_iso_or_equiv
_atom_site_adp_type
_atom_site_occupancy
_atom_site_symmetry_multiplicity
_atom_site_calc_flag
C1 C 0.3692(5) 0.3643(2) 1.4568(4) 0.0322(7) Uani 1 1 d
C2 C 0.7261(5) 0.3884(2) 1.4094(4) 0.0307(7) Uani 1 1 d
C4 C 0.4695(4) 0.47254(17) 1.2497(3) 0.0182(5) Uani 1 1 d
C5 C 0.6001(4) 0.54726(19) 1.2425(3) 0.0229(6) Uani 1 1 d
C6 C 0.5549(4) 0.6223(2) 1.1449(3) 0.0233(6) Uani 1 1 d
C7 C 0.3764(3) 0.62469(19) 1.0508(3) 0.0179(5) Uani 1 1 d
C8 C 0.2432(4) 0.55120(19) 1.0606(3) 0.0203(5) Uani 1 1 d
C9 C 0.2872(4) 0.47633(18) 1.1581(3) 0.0199(5) Uani 1 1 d
C10 C 0.3324(4) 0.70844(18) 0.9434(3) 0.0184(5) Uani 1 1 d
C11 C 0.2112(4) 0.68139(16) 0.7903(3) 0.0199(6) Uani 1 1 d
C12 C 0.0102(4) 0.68838(18) 0.7475(3) 0.0236(6) Uani 1 1 d
C13 C -0.0354(4) 0.65379(19) 0.5890(3) 0.0280(6) Uani 1 1 d
C14 C 0.1310(4) 0.6215(2) 0.5155(3) 0.0283(6) Uani 1 1 d
C15 C 0.2197(4) 0.78120(17) 1.0413(3) 0.0189(6) Uani 1 1 d
C20 C 0.0322(4) 0.7617(2) 1.1095(3) 0.0252(6) Uani 1 1 d
C19 C -0.0694(4) 0.8276(2) 1.1945(3) 0.0275(6) Uani 1 1 d
C18 C 0.0110(4) 0.9140(2) 1.2172(3) 0.0264(6) Uani 1 1 d
C17 C 0.1982(4) 0.9331(2) 1.1544(3) 0.0261(6) Uani 1 1 d
C16 C 0.3023(4) 0.86816(18) 1.0671(3) 0.0219(6) Uani 1 1 d
N3 N 0.5203(3) 0.39040(14) 1.3370(2) 0.0211(5) Uani 1 1 d
O1 O 0.5275(3) 0.74227(13) 0.8946(2) 0.0211(4) Uani 1 1 d
S1 S 0.34653(9) 0.63133(4) 0.63591(7) 0.02461(17) Uani 1 1 d
H19 H 0.253(4) 0.9899(19) 1.168(3) 0.011(6) Uiso 1 1 d
H16 H -0.034(4) 0.699(2) 1.092(3) 0.024(7) Uiso 1 1 d
H9 H 0.201(4) 0.4236(19) 1.158(3) 0.018(7) Uiso 1 1 d
H6 H 0.649(4) 0.6734(19) 1.145(3) 0.018(7) Uiso 1 1 d
H1B H 0.409(4) 0.2992(19) 1.498(3) 0.018(7) Uiso 1 1 d
H2B H 0.763(4) 0.329(2) 1.450(3) 0.019(7) Uiso 1 1 d
H8 H 0.112(4) 0.5478(17) 1.002(3) 0.020(7) Uiso 1 1 d
H14 H 0.142(4) 0.594(2) 0.416(4) 0.033(8) Uiso 1 1 d
H20 H 0.443(4) 0.8803(18) 1.029(3) 0.017(7) Uiso 1 1 d
H5 H 0.732(5) 0.546(2) 1.298(4) 0.040(9) Uiso 1 1 d
H2A H 0.836(5) 0.398(2) 1.324(4) 0.039(9) Uiso 1 1 d
H12 H -0.094(4) 0.7159(19) 0.805(3) 0.021(7) Uiso 1 1 d
H13 H -0.182(6) 0.651(3) 0.546(4) 0.061(11) Uiso 1 1 d
H1A H 0.233(5) 0.364(2) 1.406(4) 0.046(10) Uiso 1 1 d
H18 H -0.050(4) 0.959(2) 1.273(4) 0.033(8) Uiso 1 1 d
H2C H 0.742(5) 0.440(2) 1.493(4) 0.043(9) Uiso 1 1 d
H17 H -0.187(5) 0.816(2) 1.231(4) 0.033(9) Uiso 1 1 d
H H 0.507(5) 0.785(2) 0.826(4) 0.038(9) Uiso 1 1 d
H1C H 0.365(5) 0.412(2) 1.549(4) 0.043(9) Uiso 1 1 d

loop_
_atom_site_aniso_label
_atom_site_aniso_U_11
_atom_site_aniso_U_22
_atom_site_aniso_U_33
_atom_site_aniso_U_23
_atom_site_aniso_U_13
_atom_site_aniso_U_12
C1 0.0432(19) 0.0269(16) 0.0271(16) 0.0045(13) 0.0101(13) 0.0038(14)
C2 0.0335(17) 0.0280(17) 0.0301(16) 0.0019(14) -0.0114(13) 0.0029(14)
C4 0.0215(13) 0.0197(13) 0.0136(12) -0.0020(10) 0.0028(9) 0.0026(11)
C5 0.0188(13) 0.0248(14) 0.0249(14) -0.0012(12) -0.0056(10) -0.0022(12)
C6 0.0189(12) 0.0216(14) 0.0292(13) -0.0020(13) -0.0019(10) -0.0023(13)
C7 0.0159(11) 0.0202(13) 0.0177(11) -0.0038(12) 0.0012(8) -0.0003(12)
C8 0.0165(13) 0.0240(14) 0.0205(13) -0.0034(11) 0.0001(10) -0.0003(12)
C9 0.0202(13) 0.0172(13) 0.0225(13) -0.0024(11) 0.0035(10) -0.0039(12)
C10 0.0138(12) 0.0208(13) 0.0207(12) 0.0001(10) 0.0017(9) -0.0029(10)
C11 0.0237(13) 0.0177(13) 0.0184(13) -0.0004(10) 0.0022(10) 0.0007(11)
C12 0.0220(14) 0.0269(15) 0.0219(13) 0.0000(11) 0.0005(11) 0.0014(12)
C13 0.0305(15) 0.0274(17) 0.0257(14) -0.0029(11) -0.0065(11) 0.0043(12)
C14 0.0369(15) 0.0277(16) 0.0201(13) -0.0021(13) -0.0041(11) 0.0040(15)
C15 0.0199(13) 0.0226(14) 0.0140(12) 0.0006(10) -0.0016(9) 0.0016(11)
C20 0.0213(14) 0.0236(14) 0.0309(15) -0.0042(12) 0.0030(11) -0.0026(12)
C19 0.0226(15) 0.0343(17) 0.0258(14) -0.0066(13) 0.0057(12) -0.0017(14)
C18 0.0338(16) 0.0271(16) 0.0183(14) -0.0050(12) -0.0017(11) 0.0112(14)
C17 0.0379(16) 0.0189(14) 0.0213(14) -0.0024(11) -0.0018(11) -0.0030(13)
C16 0.0226(14) 0.0241(14) 0.0189(13) 0.0011(11) -0.0011(10) -0.0034(12)
N3 0.0255(12) 0.0191(11) 0.0187(11) 0.0020(9) 0.0014(9) 0.0008(10)
O1 0.0135(9) 0.0225(10) 0.0274(10) 0.0047(8) 0.0045(7) -0.0023(8)
S1 0.0245(3) 0.0272(3) 0.0222(3) -0.0041(3) 0.0037(2) 0.0025(3)

loop_
_atom_type_symbol
_atom_type_description
_atom_type_scat_dispersion_real
_atom_type_scat_dispersion_imag
_atom_type_scat_source
C C 0.0033 0.0016 'International Tables Vol C Tables 4.2.6.8 and 6.1.1.4'
H H 0.0000 0.0000 'International Tables Vol C Tables 4.2.6.8 and 6.1.1.4'
N N 0.0061 0.0033 'International Tables Vol C Tables 4.2.6.8 and 6.1.1.4'
O O 0.0106 0.0060 'International Tables Vol C Tables 4.2.6.8 and 6.1.1.4'
S S 0.1246 0.1234 'International Tables Vol C Tables 4.2.6.8 and 6.1.1.4'

loop_
_geom_angle_atom_site_label_1
_geom_angle_atom_site_label_2
_geom_angle_atom_site_label_3
_geom_angle
C5 C4 C9 117.7(2)
C5 C4 N3 122.8(2)
C9 C4 N3 119.4(2)
C4 C5 C6 121.4(2)
C5 C6 C7 120.7(3)
C8 C7 C6 118.1(2)
C8 C7 C10 122.6(2)
C6 C7 C10 119.2(2)
C9 C8 C7 121.4(2)
C8 C9 C4 120.7(2)
O1 C10 C11 107.5(2)
O1 C10 C7 106.29(19)
C11 C10 C7 111.3(2)
O1 C10 C15 110.9(2)
C11 C10 C15 111.6(2)
C7 C10 C15 109.08(19)
C12 C11 C10 132.5(2)
C12 C11 S1 110.5(2)
C10 C11 S1 117.05(18)
C11 C12 C13 113.0(3)
C14 C13 C12 112.7(3)
C13 C14 S1 111.8(2)
C16 C15 C20 117.8(2)
C16 C15 C10 121.2(2)
C20 C15 C10 121.0(2)
C19 C20 C15 120.7(3)
C20 C19 C18 121.3(3)
C19 C18 C17 118.5(3)
C18 C17 C16 121.2(3)
C17 C16 C15 120.5(2)
C4 N3 C2 115.1(2)
C4 N3 C1 113.9(2)
C2 N3 C1 110.4(2)
C14 S1 C11 92.00(13)

loop_
_geom_bond_atom_site_label_1
_geom_bond_atom_site_label_2
_geom_bond_distance
C1 N3 1.474(4)
C2 N3 1.467(4)
C4 C5 1.390(4)
C4 C9 1.404(3)
C4 N3 1.435(3)
C5 C6 1.390(4)
C6 C7 1.393(3)
C7 C8 1.388(4)
C7 C10 1.536(4)
C8 C9 1.386(4)
C10 O1 1.442(3)
C10 C11 1.536(3)
C10 C15 1.540(3)
C11 C12 1.364(4)
C11 S1 1.741(3)
C12 C13 1.435(4)
C13 C14 1.351(4)
C14 S1 1.719(3)
C15 C16 1.394(4)
C15 C20 1.399(4)
C20 C19 1.377(4)
C19 C18 1.377(4)
C18 C17 1.378(4)
C17 C16 1.385(4)
